data_4132251
loop_
_publ_author_name
'Lu, Yanhui'
'Nakatsuji, Hidefumi'
'Okumura, Yukimasa'
'Yao, Lu'
'Ishihara, Kazuaki'

_publ_section_title
;
 Enantioselective Halo-oxy- and Halo-azacyclizations Induced by Chiral
 Amidophosphate Catalysts and Halo-Lewis Acids.
;
_journal_issue 19
_journal_name_full 'Journal of the American Chemical Society'
_journal_page_first 6039
_journal_page_last 6043
_journal_paper_doi 10.1021/jacs.8b02607
_journal_volume 140
_journal_year 2018
_chemical_formula_moiety 'C18 H15 Br I P S'
_chemical_formula_sum 'C18 H15 Br I P S'
_chemical_formula_weight 501.16
_space_group_crystal_system monoclinic
_space_group_IT_number 14
_space_group_name_Hall '-P 2yn'
_space_group_name_H-M_alt 'P 1 21/n 1'
_atom_sites_solution_hydrogens geom
_atom_sites_solution_primary direct
_atom_sites_solution_secondary difmap
_cell_angle_alpha 90.0000
_cell_angle_beta 95.279(5)
_cell_angle_gamma 90.0000
_cell_formula_units_Z 4
_cell_length_a 12.371(3)
_cell_length_b 9.374(2)
_cell_length_c 15.260(4)
_cell_measurement_reflns_used 6331
_cell_measurement_temperature 123
_cell_measurement_theta_max 27.50
_cell_measurement_theta_min 3.30
_cell_volume 1762.1(7)
_computing_cell_refinement 'CrystalClear-SM Expert 2.1 b29'
_computing_data_collection 'CrystalClear-SM Expert 2.1 b29 (Rigaku, 2013)'
_computing_data_reduction 'CrystalClear-SM Expert 2.1 b29'
_computing_molecular_graphics 'CrystalStructure 4.2.2'
_computing_publication_material 'CrystalStructure 4.2.2 (Rigaku, 2016)'
_computing_structure_refinement 'SHELXL Version 2016/4 (Sheldrick, 2008)'
_computing_structure_solution 'SHELXT Version 2014/5 (Sheldrick, 2014)'
_diffrn_ambient_temperature 123
_diffrn_detector_area_resol_mean 5.814
_diffrn_measured_fraction_theta_full 0.992
_diffrn_measured_fraction_theta_max 0.981
_diffrn_measurement_device_type 'Rigaku XtaLAB P200'
_diffrn_measurement_method \w
_diffrn_radiation_type 'Mo K\a'
_diffrn_radiation_wavelength 0.71075
_diffrn_reflns_av_R_equivalents 0.1507
_diffrn_reflns_Laue_measured_fraction_full 0.992
_diffrn_reflns_Laue_measured_fraction_max 0.981
_diffrn_reflns_limit_h_max 15
_diffrn_reflns_limit_h_min -15
_diffrn_reflns_limit_k_max 12
_diffrn_reflns_limit_k_min -8
_diffrn_reflns_limit_l_max 18
_diffrn_reflns_limit_l_min -19
_diffrn_reflns_number 14312
_diffrn_reflns_point_group_measured_fraction_full 0.992
_diffrn_reflns_point_group_measured_fraction_max 0.981
_diffrn_reflns_theta_full 25.242
_diffrn_reflns_theta_max 27.454
_diffrn_reflns_theta_min 3.109
_diffrn_standards_number 0
_exptl_absorpt_coefficient_mu 4.295
_exptl_absorpt_correction_T_max 0.179
_exptl_absorpt_correction_T_min 0.065
_exptl_absorpt_correction_type multi-scan
_exptl_absorpt_process_details 'REQAB (Rigaku, 1998)'
_exptl_crystal_colour yellow
_exptl_crystal_density_diffrn 1.889
_exptl_crystal_density_method 'not measured'
_exptl_crystal_description block
_exptl_crystal_F_000 968.00
_exptl_crystal_size_max 0.400
_exptl_crystal_size_mid 0.400
_exptl_crystal_size_min 0.400
_refine_diff_density_max 3.18
_refine_diff_density_min -3.65
_refine_ls_extinction_method none
_refine_ls_goodness_of_fit_ref 1.029
_refine_ls_hydrogen_treatment constr
_refine_ls_number_parameters 199
_refine_ls_number_reflns 3948
_refine_ls_number_restraints 0
_refine_ls_R_factor_all 0.0663
_refine_ls_R_factor_gt 0.0602
_refine_ls_shift/su_max 0.001
_refine_ls_structure_factor_coef Fsqd
_refine_ls_weighting_details 'w = 1/[\s^2^(Fo^2^)+(0.0828P)^2^] where P=(Fo^2^+2Fc^2^)/3'
_refine_ls_weighting_scheme calc
_refine_ls_wR_factor_gt 0.1453
_refine_ls_wR_factor_ref 0.1482
_reflns_Friedel_coverage 0.000
_reflns_number_gt 3251
_reflns_number_total 3948
_reflns_threshold_expression F^2^>2.0\s(F^2^)
_cod_data_source_file ja8b02607_si_008.cif
_cod_data_source_block 20180124-1
_cod_database_code 4132251

loop_
_space_group_symop_id
_space_group_symop_operation_xyz
1 +X,+Y,+Z
2 1/2-X,1/2+Y,1/2-Z
3 -X,-Y,-Z
4 -1/2+X,-1/2-Y,-1/2+Z

loop_
_atom_site_label
_atom_site_type_symbol
_atom_site_fract_x
_atom_site_fract_y
_atom_site_fract_z
_atom_site_U_iso_or_equiv
_atom_site_adp_type
_atom_site_occupancy
_atom_site_site_symmetry_order
_atom_site_calc_flag
_atom_site_refinement_flags_posn
_atom_site_refinement_flags_adp
I1 I 0.30812(3) 0.93414(3) 0.42188(2) 0.01800(14) Uani 1 1 d . .
BR1 Br 0.23679(5) 0.93799(5) 0.25013(3) 0.02492(17) Uani 1 1 d . .
S3 S 0.39062(12) 0.94796(12) 0.58874(9) 0.0222(3) Uani 1 1 d . .
P2 P 0.32974(10) 0.78154(11) 0.65221(8) 0.0140(3) Uani 1 1 d . .
C4 C 0.5069(4) 0.8144(5) 0.7739(3) 0.0183(10) Uani 1 1 d . .
H4 H 0.546969 0.821686 0.723861 0.022 Uiso 1 1 calc R U
C5 C 0.5592(4) 0.8247(5) 0.8576(3) 0.0202(10) Uani 1 1 d . .
H5 H 0.635546 0.838945 0.865070 0.024 Uiso 1 1 calc R U
C6 C 0.3937(4) 0.7929(4) 0.7633(3) 0.0155(9) Uani 1 1 d . .
C7 C 0.3039(4) 0.5648(5) 0.5293(3) 0.0199(11) Uani 1 1 d . .
H7 H 0.246919 0.621370 0.501588 0.024 Uiso 1 1 calc R U
C8 C 0.1850(4) 0.7910(4) 0.6525(3) 0.0149(9) Uani 1 1 d . .
C9 C 0.3613(4) 0.6093(5) 0.6085(3) 0.0137(9) Uani 1 1 d . .
C10 C 0.3351(4) 0.7825(5) 0.8362(3) 0.0207(10) Uani 1 1 d . .
H10 H 0.258716 0.768410 0.829111 0.025 Uiso 1 1 calc R U
C11 C 0.3896(4) 0.7931(5) 0.9200(3) 0.0221(11) Uani 1 1 d . .
H11 H 0.350206 0.785646 0.970425 0.027 Uiso 1 1 calc R U
C12 C 0.1284(4) 0.9125(5) 0.6215(3) 0.0184(10) Uani 1 1 d . .
H12 H 0.166698 0.990624 0.599461 0.022 Uiso 1 1 calc R U
C13 C 0.5013(5) 0.8144(5) 0.9304(3) 0.0241(11) Uani 1 1 d . .
H13 H 0.537834 0.821915 0.987716 0.029 Uiso 1 1 calc R U
C14 C 0.4678(5) 0.3946(5) 0.6108(3) 0.0236(11) Uani 1 1 d . .
H14 H 0.523292 0.335713 0.638664 0.028 Uiso 1 1 calc R U
C15 C 0.4421(4) 0.5243(5) 0.6494(3) 0.0179(10) Uani 1 1 d . .
H15 H 0.479969 0.553641 0.703367 0.021 Uiso 1 1 calc R U
C16 C 0.0157(4) 0.9198(5) 0.6229(3) 0.0203(11) Uani 1 1 d . .
H16 H -0.022821 1.001436 0.600206 0.024 Uiso 1 1 calc R U
C17 C 0.4128(4) 0.3524(5) 0.5327(3) 0.0239(12) Uani 1 1 d . .
H17 H 0.430675 0.264560 0.506483 0.029 Uiso 1 1 calc R U
C18 C -0.0397(4) 0.8077(5) 0.6574(3) 0.0223(11) Uani 1 1 d . .
H18 H -0.116083 0.813284 0.659621 0.027 Uiso 1 1 calc R U
C19 C 0.3326(5) 0.4361(5) 0.4927(3) 0.0240(12) Uani 1 1 d . .
H19 H 0.295594 0.405826 0.438563 0.029 Uiso 1 1 calc R U
C20 C 0.0166(4) 0.6868(5) 0.6888(3) 0.0226(11) Uani 1 1 d . .
H20 H -0.021504 0.610393 0.712842 0.027 Uiso 1 1 calc R U
C21 C 0.1279(4) 0.6772(5) 0.6853(3) 0.0190(10) Uani 1 1 d . .
H21 H 0.165450 0.593156 0.705322 0.023 Uiso 1 1 calc R U

loop_
_atom_site_aniso_label
_atom_site_aniso_U_11
_atom_site_aniso_U_22
_atom_site_aniso_U_33
_atom_site_aniso_U_23
_atom_site_aniso_U_13
_atom_site_aniso_U_12
I1 0.0165(2) 0.02129(19) 0.0173(2) 0.00402(11) 0.00746(15) -0.00085(11)
BR1 0.0227(3) 0.0390(3) 0.0143(3) 0.0015(2) 0.0080(2) 0.0002(2)
S3 0.0234(7) 0.0233(6) 0.0200(7) 0.0062(5) 0.0024(6) -0.0086(5)
P2 0.0165(6) 0.0152(5) 0.0109(6) 0.0012(4) 0.0042(5) -0.0002(5)
C4 0.021(3) 0.020(2) 0.015(2) -0.0017(19) 0.0059(19) -0.004(2)
C5 0.021(3) 0.021(2) 0.019(2) 0.001(2) 0.001(2) -0.001(2)
C6 0.021(3) 0.0121(18) 0.013(2) -0.0004(17) 0.0002(19) 0.0022(19)
C7 0.024(3) 0.024(2) 0.011(2) -0.0001(18) 0.002(2) -0.003(2)
C8 0.017(2) 0.0167(19) 0.010(2) -0.0019(17) -0.0005(18) 0.0011(19)
C9 0.015(2) 0.020(2) 0.008(2) -0.0022(17) 0.0060(18) -0.0039(19)
C10 0.023(3) 0.021(2) 0.018(2) 0.0020(19) 0.005(2) 0.005(2)
C11 0.031(3) 0.027(2) 0.009(2) 0.0013(19) 0.005(2) 0.008(2)
C12 0.026(3) 0.0162(19) 0.013(2) -0.0011(18) 0.001(2) 0.002(2)
C13 0.035(3) 0.023(2) 0.015(2) -0.002(2) 0.001(2) 0.005(2)
C14 0.030(3) 0.021(2) 0.021(3) 0.004(2) 0.008(2) 0.004(2)
C15 0.018(3) 0.023(2) 0.014(2) -0.001(2) 0.0077(19) 0.003(2)
C16 0.021(3) 0.021(2) 0.020(3) -0.0018(19) 0.005(2) 0.007(2)
C17 0.038(3) 0.020(2) 0.018(2) -0.0051(19) 0.018(2) -0.006(2)
C18 0.016(2) 0.028(2) 0.024(3) -0.008(2) 0.006(2) 0.003(2)
C19 0.034(3) 0.026(2) 0.013(2) -0.0041(19) 0.006(2) -0.009(2)
C20 0.025(3) 0.019(2) 0.025(3) -0.003(2) 0.011(2) -0.006(2)
C21 0.023(3) 0.0135(19) 0.022(2) 0.0002(19) 0.009(2) 0.0004(19)

loop_
_atom_type_symbol
_atom_type_description
_atom_type_scat_dispersion_real
_atom_type_scat_dispersion_imag
_atom_type_scat_source
C C 0.0033 0.0016
;
International Tables for Crystallography
(Vol. C, Tables 4.2.6.8 and 6.1.1.4)
;
H H 0.0000 0.0000
;
International Tables for Crystallography
(Vol. C, Table 6.1.1.4)
;
Br Br -0.2901 2.4595
;
International Tables for Crystallography
(Vol. C, Tables 4.2.6.8 and 6.1.1.4)
;
I I -0.4742 1.8119
;
International Tables for Crystallography
(Vol. C, Tables 4.2.6.8 and 6.1.1.4)
;
P P 0.1023 0.0942
;
International Tables for Crystallography
(Vol. C, Tables 4.2.6.8 and 6.1.1.4)
;
S S 0.1246 0.1234
;
International Tables for Crystallography
(Vol. C, Tables 4.2.6.8 and 6.1.1.4)
;

loop_
_geom_angle_atom_site_label_1
_geom_angle_atom_site_label_2
_geom_angle_atom_site_label_3
_geom_angle
S3 I1 BR1 175.06(3)
P2 S3 I1 107.14(7)
C8 P2 C9 107.1(2)
C8 P2 C6 110.2(2)
C9 P2 C6 108.0(2)
C8 P2 S3 112.32(15)
C9 P2 S3 114.31(15)
C6 P2 S3 104.73(15)
C5 C4 C6 119.5(4)
C5 C4 H4 120.3
C6 C4 H4 120.3
C13 C5 C4 120.4(5)
C13 C5 H5 119.8
C4 C5 H5 119.8
C10 C6 C4 120.4(5)
C10 C6 P2 122.2(4)
C4 C6 P2 117.4(3)
C19 C7 C9 118.4(5)
C19 C7 H7 120.8
C9 C7 H7 120.8
C12 C8 C21 119.4(4)
C12 C8 P2 120.6(4)
C21 C8 P2 120.0(3)
C15 C9 C7 120.2(4)
C15 C9 P2 121.4(4)
C7 C9 P2 118.3(3)
C6 C10 C11 119.1(5)
C6 C10 H10 120.4
C11 C10 H10 120.4
C13 C11 C10 120.4(4)
C13 C11 H11 119.8
C10 C11 H11 119.8
C8 C12 C16 120.3(4)
C8 C12 H12 119.9
C16 C12 H12 119.9
C5 C13 C11 120.2(5)
C5 C13 H13 119.9
C11 C13 H13 119.9
C17 C14 C15 120.1(5)
C17 C14 H14 120.0
C15 C14 H14 120.0
C9 C15 C14 119.6(5)
C9 C15 H15 120.2
C14 C15 H15 120.2
C18 C16 C12 119.9(4)
C18 C16 H16 120.1
C12 C16 H16 120.1
C19 C17 C14 120.2(4)
C19 C17 H17 119.9
C14 C17 H17 119.9
C16 C18 C20 119.9(5)
C16 C18 H18 120.0
C20 C18 H18 120.0
C17 C19 C7 121.4(5)
C17 C19 H19 119.3
C7 C19 H19 119.3
C21 C20 C18 120.5(4)
C21 C20 H20 119.7
C18 C20 H20 119.7
C20 C21 C8 120.0(4)
C20 C21 H21 120.0
C8 C21 H21 120.0

loop_
_geom_bond_atom_site_label_1
_geom_bond_atom_site_label_2
_geom_bond_distance
I1 S3 2.6577(15)
I1 BR1 2.6878(9)
S3 P2 2.0183(16)
P2 C8 1.793(5)
P2 C9 1.803(4)
P2 C6 1.807(5)
C4 C5 1.381(7)
C4 C6 1.410(7)
C4 H4 0.9500
C5 C13 1.379(7)
C5 H5 0.9500
C6 C10 1.386(6)
C7 C19 1.389(6)
C7 C9 1.407(7)
C7 H7 0.9500
C8 C12 1.396(6)
C8 C21 1.398(6)
C9 C15 1.382(7)
C10 C11 1.394(7)
C10 H10 0.9500
C11 C13 1.391(7)
C11 H11 0.9500
C12 C16 1.399(7)
C12 H12 0.9500
C13 H13 0.9500
C14 C17 1.376(7)
C14 C15 1.400(6)
C14 H14 0.9500
C15 H15 0.9500
C16 C18 1.384(7)
C16 H16 0.9500
C17 C19 1.365(8)
C17 H17 0.9500
C18 C20 1.392(7)
C18 H18 0.9500
C19 H19 0.9500
C20 C21 1.386(7)
C20 H20 0.9500
C21 H21 0.9500

loop_
_geom_torsion_atom_site_label_1
_geom_torsion_atom_site_label_2
_geom_torsion_atom_site_label_3
_geom_torsion_atom_site_label_4
_geom_torsion
C6 C4 C5 C13 -0.1(7)
C5 C4 C6 C10 0.1(6)
C5 C4 C6 P2 179.6(3)
C8 P2 C6 C10 11.2(4)
C9 P2 C6 C10 -105.6(4)
S3 P2 C6 C10 132.2(3)
C8 P2 C6 C4 -168.2(3)
C9 P2 C6 C4 75.0(4)
S3 P2 C6 C4 -47.2(3)
C9 P2 C8 C12 -134.3(4)
C6 P2 C8 C12 108.4(4)
S3 P2 C8 C12 -8.0(4)
C9 P2 C8 C21 47.0(4)
C6 P2 C8 C21 -70.3(4)
S3 P2 C8 C21 173.3(3)
C19 C7 C9 C15 -1.7(7)
C19 C7 C9 P2 176.1(4)
C8 P2 C9 C15 -132.9(4)
C6 P2 C9 C15 -14.1(4)
S3 P2 C9 C15 102.0(4)
C8 P2 C9 C7 49.3(4)
C6 P2 C9 C7 168.1(3)
S3 P2 C9 C7 -75.8(4)
C4 C6 C10 C11 -0.2(6)
P2 C6 C10 C11 -179.6(3)
C6 C10 C11 C13 0.3(7)
C21 C8 C12 C16 -0.5(7)
P2 C8 C12 C16 -179.2(4)
C4 C5 C13 C11 0.2(7)
C10 C11 C13 C5 -0.3(7)
C7 C9 C15 C14 1.0(7)
P2 C9 C15 C14 -176.7(3)
C17 C14 C15 C9 0.0(7)
C8 C12 C16 C18 1.9(7)
C15 C14 C17 C19 -0.4(7)
C12 C16 C18 C20 -1.4(7)
C14 C17 C19 C7 -0.3(7)
C9 C7 C19 C17 1.4(7)
C16 C18 C20 C21 -0.4(7)
C18 C20 C21 C8 1.9(7)
C12 C8 C21 C20 -1.4(7)
P2 C8 C21 C20 177.4(4)
